data_4126277
loop_
_publ_author_name
'Anker, Mathew D.'
'Kefalidis, Christos E.'
'Yang, Yan'
'Fang, Jian'
'Hill, Michael S.'
'Mahon, Mary F.'
'Maron, Laurent'

_publ_section_title
;
 Alkaline Earth-centered CO Homologation, Reduction and Amine
 Carbonylation.
;
_journal_name_full 'Journal of the American Chemical Society'
_journal_paper_doi 10.1021/jacs.7b04926
_journal_year 2017
_chemical_formula_moiety 'C74 H108 B Ca2 N5 O5, 1.8(C6 H14)'
_chemical_formula_sum 'C84.8 H133.2 B Ca2 N5 O5'
_chemical_formula_weight 1393.73
_chemical_name_systematic
;
 ?
;
_space_group_crystal_system triclinic
_space_group_IT_number 2
_space_group_name_Hall '-P 1'
_space_group_name_H-M_alt 'P -1'
_symmetry_space_group_name_Hall '-P 1'
_symmetry_space_group_name_H-M 'P -1'
_atom_sites_solution_hydrogens geom
_atom_sites_solution_primary iterative
_audit_creation_date 2016-11-04
_audit_creation_method
;
Olex2 1.2
(compiled 2016.09.09 svn.r3337 for OlexSys, GUI svn.r5227)
;
_cell_angle_alpha 85.931(3)
_cell_angle_beta 76.247(3)
_cell_angle_gamma 72.926(4)
_cell_formula_units_Z 2
_cell_length_a 15.3517(7)
_cell_length_b 15.5044(6)
_cell_length_c 19.1840(6)
_cell_measurement_reflns_used 9650
_cell_measurement_temperature 150.00(10)
_cell_measurement_theta_max 72.8350
_cell_measurement_theta_min 2.9730
_cell_volume 4239.8(3)
_computing_cell_refinement 'CrysAlisPro 1.171.38.43 (Rigaku OD, 2015)'
_computing_data_collection 'CrysAlisPro 1.171.38.43 (Rigaku OD, 2015)'
_computing_data_reduction 'CrysAlisPro 1.171.38.43 (Rigaku OD, 2015)'
_computing_molecular_graphics 'Olex2 (Dolomanov et al., 2009)'
_computing_publication_material 'Olex2 (Dolomanov et al., 2009)'
_computing_structure_refinement 'ShelXL (Sheldrick, 2015)'
_computing_structure_solution 'olex2.solve (Bourhis et al., 2015)'
_diffrn_ambient_environment N~2~
_diffrn_ambient_temperature 150.00(10)
_diffrn_detector 'CCD plate'
_diffrn_detector_area_resol_mean 8.1150
_diffrn_detector_type EosS2
_diffrn_measured_fraction_theta_full 0.997
_diffrn_measured_fraction_theta_max 0.974
_diffrn_measurement_device 'four-circle diffractometer'
_diffrn_measurement_device_type 'SuperNova, Dual, Cu at zero, EosS2'
_diffrn_measurement_method '\w scans'
_diffrn_radiation_monochromator mirror
_diffrn_radiation_probe x-ray
_diffrn_radiation_type CuK\a
_diffrn_radiation_wavelength 1.54184
_diffrn_reflns_av_R_equivalents 0.0439
_diffrn_reflns_av_unetI/netI 0.0687
_diffrn_reflns_Laue_measured_fraction_full 0.997
_diffrn_reflns_Laue_measured_fraction_max 0.974
_diffrn_reflns_limit_h_max 18
_diffrn_reflns_limit_h_min -18
_diffrn_reflns_limit_k_max 12
_diffrn_reflns_limit_k_min -18
_diffrn_reflns_limit_l_max 23
_diffrn_reflns_limit_l_min -23
_diffrn_reflns_number 33340
_diffrn_reflns_point_group_measured_fraction_full 0.997
_diffrn_reflns_point_group_measured_fraction_max 0.974
_diffrn_reflns_theta_full 67.684
_diffrn_reflns_theta_max 73.484
_diffrn_reflns_theta_min 2.982
_diffrn_source 'micro-focus sealed X-ray tube'
_diffrn_source_type 'SuperNova (Cu) X-ray Source'
_exptl_absorpt_coefficient_mu 1.544
_exptl_absorpt_correction_T_max 1.00000
_exptl_absorpt_correction_T_min 0.58180
_exptl_absorpt_correction_type multi-scan
_exptl_absorpt_process_details
;
CrysAlisPro 1.171.38.43 (Rigaku Oxford Diffraction, 2015)
Empirical absorption correction using spherical harmonics,
 implemented in SCALE3 ABSPACK scaling algorithm.
;
_exptl_crystal_colour colorless
_exptl_crystal_density_diffrn 1.092
_exptl_crystal_description plate
_exptl_crystal_F_000 1524
_exptl_crystal_size_max 0.187
_exptl_crystal_size_mid 0.126
_exptl_crystal_size_min 0.051
_refine_diff_density_max 1.029
_refine_diff_density_min -0.591
_refine_diff_density_rms 0.063
_refine_ls_extinction_method none
_refine_ls_goodness_of_fit_ref 1.041
_refine_ls_hydrogen_treatment mixed
_refine_ls_matrix_type full
_refine_ls_number_parameters 1028
_refine_ls_number_reflns 16638
_refine_ls_number_restraints 130
_refine_ls_restrained_S_all 1.043
_refine_ls_R_factor_all 0.0932
_refine_ls_R_factor_gt 0.0675
_refine_ls_shift/su_max 0.000
_refine_ls_shift/su_mean 0.000
_refine_ls_structure_factor_coef Fsqd
_refine_ls_weighting_details 'w=1/[\s^2^(Fo^2^)+(0.1033P)^2^+1.2472P] where P=(Fo^2^+2Fc^2^)/3'
_refine_ls_weighting_scheme calc
_refine_ls_wR_factor_gt 0.1795
_refine_ls_wR_factor_ref 0.1999
_reflns_Friedel_coverage 0.000
_reflns_number_gt 12075
_reflns_number_total 16638
_reflns_threshold_expression 'I > 2\s(I)'
_cod_data_source_file ja7b04926_si_002.cif
_cod_data_source_block s16msh90-cpd-27
_cod_original_formula_sum 'C84.80 H133.20 B Ca2 N5 O5'
_cod_database_code 4126277
_shelxl_version_number 2014-3
_shelx_space_group_comment
;
The symmetry employed for this shelxl refinement is uniquely defined
by the following loop, which should always be used as a source of
symmetry information in preference to the above space-group names.
They are only intended as comments.
;
_olex2_refinement_description
;
1. Fixed Uiso
 At 1.2 times of:
  All C(H) groups, All C(H,H) groups, All C(H,H,H,H) groups
 At 1.5 times of:
  All C(H,H,H) groups
2. Restrained distances
 Ca2-O4A \\sim Ca2-O4
 with sigma of 0.005
 Ca2-B1A \\sim Ca2-B1
 with sigma of 0.005
 O4A-B1A \\sim O4-B1 \\sim O5A-B1A \\sim O5-B1
 with sigma of 0.005
 O4-C70 \\sim O4A-C70A \\sim O5A-C69A \\sim O5-C69
 with sigma of 0.005
 C70-C69 \\sim C70A-C69A
 with sigma of 0.005
 C71-C69 \\sim C72A-C69A \\sim C71A-C69A \\sim C72-C69 \\sim C74-C70 \\sim
C74A-C70A \\sim C73-C70 
 C73A-C70A
 with sigma of 0.005
 C82-C81 \\sim C83-C82 \\sim C84-C83 \\sim C85-C84 \\sim C85-C86 \\sim
C85A-C86A \\sim C86A-C84
 with sigma of 0.005
3. Uiso/Uaniso restraints and constraints
C81 \\sim C82 \\sim C83 \\sim C84 \\sim C85 \\sim C85A \\sim C86A \\sim C86:
within 2A with sigma of 0.005 and sigma for terminal atoms of 0.005
4. Others
 Fixed Sof: O4(0.65) O5(0.65) O4A(0.35) O5A(0.35) C69(0.65) C70(0.65)
 C71(0.65) H71A(0.65) H71B(0.65) H71C(0.65) C72(0.65) H72A(0.65) H72B(0.65)
 H72C(0.65) C73(0.65) H73A(0.65) H73B(0.65) H73C(0.65) C74(0.65) H74A(0.65)
 H74B(0.65) H74C(0.65) C69A(0.35) C70A(0.35) C72A(0.35) H72D(0.35) H72E(0.35)
 H72F(0.35) C73A(0.35) H73D(0.35) H73E(0.35) H73F(0.35) C74A(0.35) H74D(0.35)
 H74E(0.35) H74F(0.35) C71A(0.35) H71D(0.35) H71E(0.35) H71F(0.35) B1(0.65)
 H1(0.65) B1A(0.35) H1AA(0.35) C81(0.8) H81A(0.8) H81B(0.8) H81C(0.8) C82(0.8)
 H82A(0.8) H82B(0.8) C83(0.8) H83A(0.8) H83B(0.8) C84(0.8) H84A(0.4) H84B(0.4)
 H84C(0.4) H84D(0.4) C86(0.4) H86A(0.4) H86B(0.4) H86C(0.4) C85(0.4) H85A(0.4)
 H85B(0.4) C85A(0.4) H85C(0.4) H85D(0.4) H85E(0.4) C86A(0.4) H86D(0.4) H86E(0.4)
5.a Ternary CH refined with riding coordinates:
 C12(H12), C15(H15), C24(H24), C27(H27), C37(H37), C40(H40), C50(H50),
 C53(H53), C63(H63), C66(H66), B1(H1), B1A(H1AA)
5.b Secondary CH2 refined with riding coordinates:
 C76(H76A,H76B), C77(H77A,H77B), C78(H78A,H78B), C79(H79A,H79B), C82(H82A,
 H82B), C83(H83A,H83B), C84(H84A,H84B), C84(H84C,H84D), C85(H85A,H85B),
 C86A(H86D,H86E)
5.c Aromatic/amide H refined with riding coordinates:
 C3(H3), C8(H8), C9(H9), C10(H10), C20(H20), C21(H21), C22(H22), C30(H30),
 C33(H33), C34(H34), C35(H35), C43(H43), C46(H46), C47(H47), C48(H48), C56(H56),
  C59(H59), C60(H60), C61(H61)
5.d Idealised Me refined as rotating group:
 C1(H1A,H1B,H1C), C5(H5A,H5B,H5C), C13(H13A,H13B,H13C), C14(H14A,H14B,H14C),
 C16(H16A,H16B,H16C), C17(H17A,H17B,H17C), C25(H25A,H25B,H25C), C26(H26A,H26B,
 H26C), C28(H28A,H28B,H28C), C29(H29A,H29B,H29C), C38(H38A,H38B,H38C), C39(H39A,
 H39B,H39C), C41(H41A,H41B,H41C), C42(H42A,H42B,H42C), C51(H51A,H51B,H51C),
 C52(H52A,H52B,H52C), C54(H54A,H54B,H54C), C55(H55A,H55B,H55C), C64(H64A,H64B,
 H64C), C65(H65A,H65B,H65C), C67(H67A,H67B,H67C), C68(H68A,H68B,H68C), C71(H71A,
 H71B,H71C), C72(H72A,H72B,H72C), C73(H73A,H73B,H73C), C74(H74A,H74B,H74C),
 C72A(H72D,H72E,H72F), C73A(H73D,H73E,H73F), C74A(H74D,H74E,H74F), C71A(H71D,
 H71E,H71F), C75(H75A,H75B,H75C), C80(H80A,H80B,H80C), C81(H81A,H81B,H81C),
 C86(H86A,H86B,H86C), C85A(H85C,H85D,H85E)
;

loop_
_space_group_symop_operation_xyz
'x, y, z'
'-x, -y, -z'

loop_
_atom_site_label
_atom_site_type_symbol
_atom_site_fract_x
_atom_site_fract_y
_atom_site_fract_z
_atom_site_U_iso_or_equiv
_atom_site_adp_type
_atom_site_occupancy
_atom_site_site_symmetry_order
_atom_site_calc_flag
_atom_site_refinement_flags_posn
_atom_site_refinement_flags_adp
_atom_site_refinement_flags_occupancy
_atom_site_disorder_assembly
_atom_site_disorder_group
Ca1 Ca 0.92954(3) 0.13244(3) 0.23506(3) 0.02848(13) Uani 1 1 d . . . . .
Ca2 Ca 0.74836(4) 0.27871(3) 0.17933(3) 0.03072(13) Uani 1 1 d D . . . .
O1 O 0.75952(14) 0.14583(14) 0.25050(13) 0.0457(5) Uani 1 1 d . . . . .
O2 O 0.85881(14) 0.27973(13) 0.24989(13) 0.0423(5) Uani 1 1 d . . . . .
O3 O 0.90045(14) 0.16647(13) 0.12560(11) 0.0392(4) Uani 1 1 d . . . . .
O4 O 0.6031(2) 0.2676(3) 0.1781(2) 0.0432(8) Uani 0.65 1 d D . P A 1
O5 O 0.4794(2) 0.3047(2) 0.27919(19) 0.0507(8) Uani 0.65 1 d D . P A 1
O4A O 0.5909(3) 0.2920(3) 0.2168(4) 0.0376(13) Uani 0.35 1 d D . P A 2
O5A O 0.5204(4) 0.1989(4) 0.1709(3) 0.0446(14) Uani 0.35 1 d D . P A 2
N1 N 1.08007(15) 0.13664(14) 0.24597(12) 0.0319(5) Uani 1 1 d . . . . .
N2 N 0.98031(15) -0.00755(13) 0.29085(12) 0.0291(4) Uani 1 1 d . . . . .
N3 N 0.60972(19) 0.1460(2) 0.27237(17) 0.0544(8) Uani 1 1 d . . . . .
N4 N 0.75518(17) 0.41324(15) 0.23878(13) 0.0353(5) Uani 1 1 d . . . . .
N5 N 0.81183(17) 0.24392(15) 0.05115(12) 0.0356(5) Uani 1 1 d . . . . .
C1 C 1.2486(2) 0.0772(2) 0.2440(2) 0.0497(8) Uani 1 1 d . . . . .
H1A H 1.2581 0.1200 0.2064 0.075 Uiso 1 1 calc GR . . . .
H1B H 1.2944 0.0200 0.2315 0.075 Uiso 1 1 calc GR . . . .
H1C H 1.2549 0.0985 0.2879 0.075 Uiso 1 1 calc GR . . . .
C2 C 1.15126(19) 0.06632(18) 0.25414(15) 0.0334(5) Uani 1 1 d . . . . .
C3 C 1.14460(18) -0.02103(17) 0.27410(15) 0.0335(5) Uani 1 1 d . . . . .
H3 H 1.2017 -0.0646 0.2720 0.040 Uiso 1 1 calc R . . . .
C4 C 1.06605(19) -0.05317(17) 0.29664(14) 0.0310(5) Uani 1 1 d . . . . .
C5 C 1.0836(2) -0.14638(18) 0.33045(18) 0.0417(6) Uani 1 1 d . . . . .
H5A H 1.0456 -0.1427 0.3784 0.062 Uiso 1 1 calc GR . . . .
H5B H 1.1484 -0.1693 0.3319 0.062 Uiso 1 1 calc GR . . . .
H5C H 1.0678 -0.1861 0.3025 0.062 Uiso 1 1 calc GR . . . .
C6 C 1.09559(19) 0.22395(18) 0.24093(17) 0.0367(6) Uani 1 1 d . . . . .
C7 C 1.1110(2) 0.2679(2) 0.17453(19) 0.0442(7) Uani 1 1 d . . . . .
C8 C 1.1221(3) 0.3539(2) 0.1723(2) 0.0548(9) Uani 1 1 d . . . . .
H8 H 1.1331 0.3827 0.1283 0.066 Uiso 1 1 calc R . . . .
C9 C 1.1173(3) 0.3974(2) 0.2336(3) 0.0644(11) Uani 1 1 d . . . . .
H9 H 1.1245 0.4551 0.2312 0.077 Uiso 1 1 calc R . . . .
C10 C 1.1018(3) 0.3542(2) 0.2986(3) 0.0617(10) Uani 1 1 d . . . . .
H10 H 1.0981 0.3837 0.3402 0.074 Uiso 1 1 calc R . . . .
C11 C 1.0915(2) 0.2675(2) 0.3037(2) 0.0475(7) Uani 1 1 d . . . . .
C12 C 1.1183(3) 0.2238(2) 0.10488(19) 0.0529(8) Uani 1 1 d . . . . .
H12 H 1.1010 0.1676 0.1165 0.063 Uiso 1 1 calc R . . . .
C13 C 1.2184(3) 0.1998(3) 0.0588(2) 0.0717(11) Uani 1 1 d . . . . .
H13A H 1.2385 0.2534 0.0491 0.108 Uiso 1 1 calc GR . . . .
H13B H 1.2201 0.1738 0.0144 0.108 Uiso 1 1 calc GR . . . .
H13C H 1.2594 0.1572 0.0840 0.108 Uiso 1 1 calc GR . . . .
C14 C 1.0507(3) 0.2838(3) 0.0618(2) 0.0661(10) Uani 1 1 d . . . . .
H14A H 0.9885 0.3006 0.0915 0.099 Uiso 1 1 calc GR . . . .
H14B H 1.0517 0.2511 0.0207 0.099 Uiso 1 1 calc GR . . . .
H14C H 1.0696 0.3370 0.0461 0.099 Uiso 1 1 calc GR . . . .
C15 C 1.0738(3) 0.2235(2) 0.3775(2) 0.0570(9) Uani 1 1 d . . . . .
H15 H 1.0812 0.1596 0.3701 0.068 Uiso 1 1 calc R . . . .
C16 C 0.9740(4) 0.2655(4) 0.4185(3) 0.0893(15) Uani 1 1 d . . . . .
H16A H 0.9637 0.3290 0.4241 0.134 Uiso 1 1 calc GR . . . .
H16B H 0.9639 0.2376 0.4649 0.134 Uiso 1 1 calc GR . . . .
H16C H 0.9313 0.2564 0.3924 0.134 Uiso 1 1 calc GR . . . .
C17 C 1.1453(5) 0.2284(4) 0.4198(3) 0.0941(17) Uani 1 1 d . . . . .
H17A H 1.2073 0.1983 0.3935 0.141 Uiso 1 1 calc GR . . . .
H17B H 1.1329 0.1995 0.4656 0.141 Uiso 1 1 calc GR . . . .
H17C H 1.1406 0.2904 0.4269 0.141 Uiso 1 1 calc GR . . . .
C18 C 0.90658(18) -0.04712(16) 0.31974(15) 0.0319(5) Uani 1 1 d . . . . .
C19 C 0.8862(2) -0.10636(18) 0.27793(17) 0.0381(6) Uani 1 1 d . . . . .
C20 C 0.8105(2) -0.1401(2) 0.3069(2) 0.0475(7) Uani 1 1 d . . . . .
H20 H 0.7967 -0.1799 0.2800 0.057 Uiso 1 1 calc R . . . .
C21 C 0.7554(2) -0.1156(2) 0.3750(2) 0.0534(8) Uani 1 1 d . . . . .
H21 H 0.7047 -0.1382 0.3932 0.064 Uiso 1 1 calc R . . . .
C22 C 0.7761(2) -0.0581(2) 0.4150(2) 0.0523(8) Uani 1 1 d . . . . .
H22 H 0.7391 -0.0422 0.4608 0.063 Uiso 1 1 calc R . . . .
C23 C 0.8513(2) -0.0228(2) 0.38923(17) 0.0422(6) Uani 1 1 d . . . . .
C24 C 0.9445(2) -0.1322(2) 0.20266(19) 0.0493(7) Uani 1 1 d . . . . .
H24 H 1.0037 -0.1180 0.1983 0.059 Uiso 1 1 calc R . . . .
C25 C 0.9679(4) -0.2318(3) 0.1863(3) 0.0784(13) Uani 1 1 d . . . . .
H25A H 1.0009 -0.2667 0.2203 0.118 Uiso 1 1 calc GR . . . .
H25B H 1.0065 -0.2441 0.1387 0.118 Uiso 1 1 calc GR . . . .
H25C H 0.9112 -0.2477 0.1895 0.118 Uiso 1 1 calc GR . . . .
C26 C 0.8962(4) -0.0761(4) 0.1462(2) 0.0767(12) Uani 1 1 d . . . . .
H26A H 0.8392 -0.0906 0.1475 0.115 Uiso 1 1 calc GR . . . .
H26B H 0.9369 -0.0894 0.0995 0.115 Uiso 1 1 calc GR . . . .
H26C H 0.8822 -0.0131 0.1563 0.115 Uiso 1 1 calc GR . . . .
C27 C 0.8715(3) 0.0417(3) 0.43484(19) 0.0595(9) Uani 1 1 d . . . . .
H27 H 0.9333 0.0488 0.4119 0.071 Uiso 1 1 calc R . . . .
C28 C 0.8749(5) 0.0069(4) 0.5110(2) 0.0960(18) Uani 1 1 d . . . . .
H28A H 0.8149 0.0000 0.5352 0.144 Uiso 1 1 calc GR . . . .
H28B H 0.8903 0.0492 0.5367 0.144 Uiso 1 1 calc GR . . . .
H28C H 0.9216 -0.0504 0.5089 0.144 Uiso 1 1 calc GR . . . .
C29 C 0.7991(4) 0.1361(3) 0.4363(3) 0.0941(17) Uani 1 1 d . . . . .
H29A H 0.7971 0.1561 0.3880 0.141 Uiso 1 1 calc GR . . . .
H29B H 0.8172 0.1783 0.4601 0.141 Uiso 1 1 calc GR . . . .
H29C H 0.7384 0.1323 0.4616 0.141 Uiso 1 1 calc GR . . . .
C30 C 0.6938(2) 0.11075(19) 0.27675(17) 0.0401(6) Uani 1 1 d . . . . .
H30 H 0.7083 0.0559 0.3006 0.048 Uiso 1 1 calc R . . . .
C31 C 0.5421(2) 0.0976(3) 0.30303(19) 0.0517(8) Uani 1 1 d . . . . .
C32 C 0.5294(2) 0.0325(3) 0.2617(2) 0.0546(8) Uani 1 1 d . . . . .
C33 C 0.4676(3) -0.0161(3) 0.2943(2) 0.0594(9) Uani 1 1 d . . . . .
H33 H 0.4600 -0.0608 0.2684 0.071 Uiso 1 1 calc R . . . .
C34 C 0.4171(3) 0.0006(3) 0.3643(2) 0.0636(10) Uani 1 1 d . . . . .
H34 H 0.3764 -0.0329 0.3853 0.076 Uiso 1 1 calc R . . . .
C35 C 0.4273(3) 0.0669(3) 0.4023(2) 0.0608(9) Uani 1 1 d . . . . .
H35 H 0.3921 0.0786 0.4490 0.073 Uiso 1 1 calc R . . . .
C36 C 0.4891(2) 0.1173(3) 0.37306(19) 0.0526(8) Uani 1 1 d . . . . .
C37 C 0.5797(3) 0.0125(4) 0.1841(2) 0.0749(13) Uani 1 1 d . . . . .
H37 H 0.6141 0.0570 0.1671 0.090 Uiso 1 1 calc R . . . .
C38 C 0.5114(3) 0.0174(3) 0.1356(2) 0.0623(9) Uani 1 1 d . . . . .
H38A H 0.4803 -0.0287 0.1496 0.094 Uiso 1 1 calc GR . . . .
H38B H 0.5455 0.0082 0.0866 0.094 Uiso 1 1 calc GR . . . .
H38C H 0.4659 0.0755 0.1405 0.094 Uiso 1 1 calc GR . . . .
C39 C 0.6492(4) -0.0813(5) 0.1770(3) 0.128(3) Uani 1 1 d . . . . .
H39A H 0.6932 -0.0852 0.2061 0.192 Uiso 1 1 calc GR . . . .
H39B H 0.6820 -0.0923 0.1277 0.192 Uiso 1 1 calc GR . . . .
H39C H 0.6162 -0.1256 0.1927 0.192 Uiso 1 1 calc GR . . . .
C40 C 0.4950(3) 0.1901(3) 0.4194(2) 0.0610(9) Uani 1 1 d . . . . .
H40 H 0.5375 0.2220 0.3904 0.073 Uiso 1 1 calc R . . . .
C41 C 0.5339(5) 0.1493(4) 0.4842(3) 0.104(2) Uani 1 1 d . . . . .
H41A H 0.4961 0.1133 0.5111 0.156 Uiso 1 1 calc GR . . . .
H41B H 0.5331 0.1967 0.5141 0.156 Uiso 1 1 calc GR . . . .
H41C H 0.5970 0.1120 0.4682 0.156 Uiso 1 1 calc GR . . . .
C42 C 0.4003(3) 0.2586(4) 0.4459(2) 0.0771(12) Uani 1 1 d . . . . .
H42A H 0.3789 0.2907 0.4056 0.116 Uiso 1 1 calc GR . . . .
H42B H 0.4063 0.3005 0.4777 0.116 Uiso 1 1 calc GR . . . .
H42C H 0.3560 0.2279 0.4709 0.116 Uiso 1 1 calc GR . . . .
C43 C 0.8221(2) 0.36322(18) 0.26659(17) 0.0389(6) Uani 1 1 d . . . . .
H43 H 0.8439 0.3883 0.2992 0.047 Uiso 1 1 calc R . . . .
C44 C 0.7131(2) 0.50244(18) 0.26808(17) 0.0384(6) Uani 1 1 d . . . . .
C45 C 0.6510(3) 0.5152(2) 0.33498(19) 0.0517(8) Uani 1 1 d . . . . .
C46 C 0.6136(3) 0.6026(3) 0.3628(2) 0.0619(10) Uani 1 1 d . . . . .
H46 H 0.5723 0.6119 0.4076 0.074 Uiso 1 1 calc R . . . .
C47 C 0.6360(3) 0.6747(2) 0.3261(2) 0.0618(11) Uani 1 1 d . . . . .
H47 H 0.6116 0.7320 0.3463 0.074 Uiso 1 1 calc R . . . .
C48 C 0.6948(3) 0.6620(2) 0.2591(2) 0.0556(9) Uani 1 1 d . . . . .
H48 H 0.7085 0.7115 0.2337 0.067 Uiso 1 1 calc R . . . .
C49 C 0.7344(2) 0.57635(19) 0.22826(19) 0.0427(7) Uani 1 1 d . . . . .
C50 C 0.6242(4) 0.4365(3) 0.3768(2) 0.0817(15) Uani 1 1 d . . . . .
H50 H 0.6458 0.3849 0.3440 0.098 Uiso 1 1 calc R . . . .
C51 C 0.5188(4) 0.4561(4) 0.4031(3) 0.0932(17) Uani 1 1 d . . . . .
H51A H 0.4949 0.5091 0.4326 0.140 Uiso 1 1 calc GR . . . .
H51B H 0.5047 0.4058 0.4306 0.140 Uiso 1 1 calc GR . . . .
H51C H 0.4903 0.4659 0.3627 0.140 Uiso 1 1 calc GR . . . .
C52 C 0.6730(5) 0.4094(5) 0.4391(3) 0.135(3) Uani 1 1 d . . . . .
H52A H 0.7396 0.3930 0.4208 0.203 Uiso 1 1 calc GR . . . .
H52B H 0.6556 0.3589 0.4640 0.203 Uiso 1 1 calc GR . . . .
H52C H 0.6545 0.4593 0.4715 0.203 Uiso 1 1 calc GR . . . .
C53 C 0.8014(3) 0.5617(2) 0.1557(2) 0.0532(8) Uani 1 1 d . . . . .
H53 H 0.7908 0.5128 0.1322 0.064 Uiso 1 1 calc R . . . .
C54 C 0.7864(4) 0.6444(3) 0.1064(3) 0.0757(13) Uani 1 1 d . . . . .
H54A H 0.7223 0.6638 0.1026 0.114 Uiso 1 1 calc GR . . . .
H54B H 0.8265 0.6289 0.0597 0.114 Uiso 1 1 calc GR . . . .
H54C H 0.8010 0.6923 0.1261 0.114 Uiso 1 1 calc GR . . . .
C55 C 0.9034(3) 0.5317(3) 0.1618(3) 0.0691(11) Uani 1 1 d . . . . .
H55A H 0.9162 0.5782 0.1847 0.104 Uiso 1 1 calc GR . . . .
H55B H 0.9437 0.5207 0.1147 0.104 Uiso 1 1 calc GR . . . .
H55C H 0.9144 0.4774 0.1898 0.104 Uiso 1 1 calc GR . . . .
C56 C 0.8858(2) 0.18359(18) 0.06210(15) 0.0362(6) Uani 1 1 d . . . . .
H56 H 0.9293 0.1519 0.0233 0.043 Uiso 1 1 calc R . . . .
C57 C 0.79698(19) 0.25385(19) -0.01981(15) 0.0359(6) Uani 1 1 d . . . . .
C58 C 0.7852(2) 0.3404(2) -0.05145(16) 0.0408(6) Uani 1 1 d . . . . .
C59 C 0.7738(2) 0.3505(2) -0.12176(18) 0.0518(8) Uani 1 1 d . . . . .
H59 H 0.7658 0.4072 -0.1432 0.062 Uiso 1 1 calc R . . . .
C60 C 0.7741(3) 0.2792(3) -0.16008(19) 0.0575(9) Uani 1 1 d . . . . .
H60 H 0.7688 0.2872 -0.2076 0.069 Uiso 1 1 calc R . . . .
C61 C 0.7821(2) 0.1957(2) -0.12814(18) 0.0506(8) Uani 1 1 d . . . . .
H61 H 0.7810 0.1479 -0.1543 0.061 Uiso 1 1 calc R . . . .
C62 C 0.7920(2) 0.1811(2) -0.05708(16) 0.0397(6) Uani 1 1 d . . . . .
C63 C 0.7895(2) 0.4197(2) -0.01229(18) 0.0467(7) Uani 1 1 d . . . . .
H63 H 0.7809 0.4044 0.0389 0.056 Uiso 1 1 calc R . . . .
C64 C 0.7129(3) 0.5060(2) -0.0201(2) 0.0653(10) Uani 1 1 d . . . . .
H64A H 0.7262 0.5288 -0.0681 0.098 Uiso 1 1 calc GR . . . .
H64B H 0.7107 0.5503 0.0133 0.098 Uiso 1 1 calc GR . . . .
H64C H 0.6536 0.4933 -0.0104 0.098 Uiso 1 1 calc GR . . . .
C65 C 0.8851(3) 0.4353(3) -0.0374(2) 0.0612(9) Uani 1 1 d . . . . .
H65A H 0.9324 0.3818 -0.0293 0.092 Uiso 1 1 calc GR . . . .
H65B H 0.8876 0.4846 -0.0111 0.092 Uiso 1 1 calc GR . . . .
H65C H 0.8958 0.4495 -0.0877 0.092 Uiso 1 1 calc GR . . . .
C66 C 0.7922(2) 0.0899(2) -0.02319(19) 0.0490(7) Uani 1 1 d . . . . .
H66 H 0.7949 0.0932 0.0270 0.059 Uiso 1 1 calc R . . . .
C67 C 0.8778(3) 0.0145(2) -0.0594(2) 0.0575(9) Uani 1 1 d . . . . .
H67A H 0.8775 0.0105 -0.1090 0.086 Uiso 1 1 calc GR . . . .
H67B H 0.8755 -0.0419 -0.0360 0.086 Uiso 1 1 calc GR . . . .
H67C H 0.9338 0.0277 -0.0558 0.086 Uiso 1 1 calc GR . . . .
C68 C 0.7019(3) 0.0679(3) -0.0238(3) 0.0790(13) Uani 1 1 d . . . . .
H68A H 0.6493 0.1152 -0.0002 0.119 Uiso 1 1 calc GR . . . .
H68B H 0.7015 0.0119 0.0009 0.119 Uiso 1 1 calc GR . . . .
H68C H 0.6982 0.0626 -0.0725 0.119 Uiso 1 1 calc GR . . . .
C69 C 0.4440(3) 0.3362(3) 0.2162(3) 0.0514(12) Uani 0.65 1 d D . P A 1
C70 C 0.5298(4) 0.3414(3) 0.1593(4) 0.057(2) Uani 0.65 1 d D . P A 1
C71 C 0.3990(6) 0.2671(4) 0.1983(5) 0.077(2) Uani 0.65 1 d D . P A 1
H71A H 0.4460 0.2106 0.1860 0.115 Uiso 0.65 1 calc GR . P A 1
H71B H 0.3705 0.2885 0.1585 0.115 Uiso 0.65 1 calc GR . P A 1
H71C H 0.3521 0.2589 0.2392 0.115 Uiso 0.65 1 calc GR . P A 1
C72 C 0.3683(4) 0.4261(4) 0.2348(4) 0.0690(17) Uani 0.65 1 d D . P A 1
H72A H 0.3152 0.4158 0.2687 0.103 Uiso 0.65 1 calc GR . P A 1
H72B H 0.3496 0.4527 0.1921 0.103 Uiso 0.65 1 calc GR . P A 1
H72C H 0.3927 0.4661 0.2554 0.103 Uiso 0.65 1 calc GR . P A 1
C73 C 0.5534(5) 0.4301(4) 0.1642(4) 0.0604(14) Uani 0.65 1 d D . P A 1
H73A H 0.5522 0.4407 0.2132 0.091 Uiso 0.65 1 calc GR . P A 1
H73B H 0.5081 0.4790 0.1476 0.091 Uiso 0.65 1 calc GR . P A 1
H73C H 0.6146 0.4260 0.1350 0.091 Uiso 0.65 1 calc GR . P A 1
C74 C 0.5281(4) 0.3258(5) 0.0814(3) 0.0648(16) Uani 0.65 1 d D . P A 1
H74A H 0.5845 0.3324 0.0499 0.097 Uiso 0.65 1 calc GR . P A 1
H74B H 0.4751 0.3692 0.0690 0.097 Uiso 0.65 1 calc GR . P A 1
H74C H 0.5238 0.2660 0.0769 0.097 Uiso 0.65 1 calc GR . P A 1
C69A C 0.4544(6) 0.2869(5) 0.1862(6) 0.067(4) Uani 0.35 1 d D . P A 2
C70A C 0.5156(6) 0.3478(5) 0.1865(6) 0.063(5) Uani 0.35 1 d D . P A 2
C72A C 0.3913(10) 0.3098(10) 0.1324(9) 0.087(5) Uani 0.35 1 d D . P A 2
H72D H 0.4293 0.3007 0.0845 0.130 Uiso 0.35 1 calc GR . P A 2
H72E H 0.3541 0.3716 0.1384 0.130 Uiso 0.35 1 calc GR . P A 2
H72F H 0.3509 0.2713 0.1408 0.130 Uiso 0.35 1 calc GR . P A 2
C73A C 0.4666(9) 0.4351(8) 0.2297(8) 0.078(4) Uani 0.35 1 d D . P A 2
H73D H 0.4344 0.4212 0.2765 0.117 Uiso 0.35 1 calc GR . P A 2
H73E H 0.4225 0.4748 0.2053 0.117 Uiso 0.35 1 calc GR . P A 2
H73F H 0.5123 0.4640 0.2344 0.117 Uiso 0.35 1 calc GR . P A 2
C74A C 0.5608(9) 0.3732(9) 0.1104(7) 0.073(4) Uani 0.35 1 d D . P A 2
H74D H 0.6114 0.3968 0.1124 0.110 Uiso 0.35 1 calc GR . P A 2
H74E H 0.5150 0.4181 0.0909 0.110 Uiso 0.35 1 calc GR . P A 2
H74F H 0.5844 0.3206 0.0805 0.110 Uiso 0.35 1 calc GR . P A 2
C71A C 0.3883(8) 0.2815(10) 0.2592(8) 0.088(5) Uani 0.35 1 d D . P A 2
H71D H 0.3708 0.2265 0.2619 0.131 Uiso 0.35 1 calc GR . P A 2
H71E H 0.3332 0.3321 0.2644 0.131 Uiso 0.35 1 calc GR . P A 2
H71F H 0.4195 0.2825 0.2968 0.131 Uiso 0.35 1 calc GR . P A 2
B1 B 0.5783(3) 0.2579(4) 0.2565(3) 0.0414(11) Uani 0.65 1 d D . P A 1
H1 H 0.6144 0.2866 0.2783 0.055(16) Uiso 0.65 1 calc R . P A 1
B1A B 0.6031(5) 0.1990(4) 0.1963(4) 0.0332(17) Uani 0.35 1 d D . P A 2
H1AA H 0.6607 0.1764 0.1595 0.05(3) Uiso 0.35 1 calc R . P A 2
C75 C 0.3413(6) 0.7189(6) 0.3762(6) 0.177(5) Uani 1 1 d . . . . .
H75A H 0.3096 0.6802 0.3625 0.265 Uiso 1 1 calc GR . . . .
H75B H 0.2972 0.7645 0.4084 0.265 Uiso 1 1 calc GR . . . .
H75C H 0.3889 0.6839 0.3998 0.265 Uiso 1 1 calc GR . . . .
C76 C 0.3847(5) 0.7622(5) 0.3118(6) 0.140(4) Uani 1 1 d . . . . .
H76A H 0.4313 0.7854 0.3241 0.168 Uiso 1 1 calc R . . . .
H76B H 0.3368 0.8136 0.2996 0.168 Uiso 1 1 calc R . . . .
C77 C 0.4307(5) 0.7048(5) 0.2459(5) 0.122(3) Uani 1 1 d . . . . .
H77A H 0.4820 0.6558 0.2565 0.146 Uiso 1 1 calc R . . . .
H77B H 0.3857 0.6782 0.2348 0.146 Uiso 1 1 calc R . . . .
C78 C 0.4665(5) 0.7524(7) 0.1827(5) 0.139(3) Uani 1 1 d . . . . .
H78A H 0.4149 0.8023 0.1739 0.167 Uiso 1 1 calc R . . . .
H78B H 0.5117 0.7781 0.1945 0.167 Uiso 1 1 calc R . . . .
C79 C 0.5095(7) 0.7042(8) 0.1176(6) 0.173(4) Uani 1 1 d . . . . .
H79A H 0.4643 0.6809 0.1032 0.208 Uiso 1 1 calc R . . . .
H79B H 0.5607 0.6532 0.1254 0.208 Uiso 1 1 calc R . . . .
C80 C 0.5484(7) 0.7646(8) 0.0546(5) 0.179(5) Uani 1 1 d . . . . .
H80A H 0.5734 0.7299 0.0111 0.269 Uiso 1 1 calc GR . . . .
H80B H 0.5969 0.7838 0.0667 0.269 Uiso 1 1 calc GR . . . .
H80C H 0.4985 0.8164 0.0477 0.269 Uiso 1 1 calc GR . . . .
C81 C 0.2087(9) 0.5227(7) 0.4184(7) 0.172(3) Uani 0.8 1 d D U P . .
H81A H 0.2569 0.4768 0.3890 0.259 Uiso 0.8 1 calc GR . P . .
H81B H 0.1695 0.4950 0.4538 0.259 Uiso 0.8 1 calc GR . P . .
H81C H 0.2367 0.5564 0.4420 0.259 Uiso 0.8 1 calc GR . P . .
C82 C 0.1514(7) 0.5842(7) 0.3729(7) 0.162(3) Uani 0.8 1 d D U P . .
H82A H 0.1734 0.5645 0.3233 0.195 Uiso 0.8 1 calc R . P . .
H82B H 0.1555 0.6451 0.3753 0.195 Uiso 0.8 1 calc R . P . .
C83 C 0.0531(6) 0.5816(7) 0.4009(8) 0.169(3) Uani 0.8 1 d D U P . .
H83A H 0.0403 0.5928 0.4519 0.203 Uiso 0.8 1 calc R . P . .
H83B H 0.0554 0.5190 0.3965 0.203 Uiso 0.8 1 calc R . P . .
C84 C -0.0342(7) 0.6343(8) 0.3787(8) 0.179(3) Uani 0.8 1 d D U P . .
H84A H -0.0551 0.6899 0.4059 0.215 Uiso 0.4 1 calc R . P B 1
H84B H -0.0133 0.6510 0.3292 0.215 Uiso 0.4 1 calc R . P B 1
H84C H -0.0336 0.6967 0.3788 0.215 Uiso 0.4 1 calc R . P C 2
H84D H -0.0237 0.6188 0.3287 0.215 Uiso 0.4 1 calc R . P C 2
C86 C -0.1661(16) 0.5712(17) 0.4482(13) 0.167(4) Uani 0.4 1 d D U P D 1
H86A H -0.2109 0.6191 0.4777 0.251 Uiso 0.4 1 calc GR . P D 1
H86B H -0.1191 0.5394 0.4734 0.251 Uiso 0.4 1 calc GR . P D 1
H86C H -0.1972 0.5302 0.4370 0.251 Uiso 0.4 1 calc GR . P D 1
C85 C -0.1213(13) 0.6095(18) 0.3806(15) 0.164(4) Uani 0.4 1 d D U P D 1
H85A H -0.1074 0.5661 0.3426 0.197 Uiso 0.4 1 calc R . P D 1
H85B H -0.1671 0.6631 0.3689 0.197 Uiso 0.4 1 calc R . P D 1
C85A C -0.1255(18) 0.5506(13) 0.3766(16) 0.160(4) Uani 0.4 1 d D U P D 2
H85C H -0.0714 0.5366 0.3375 0.240 Uiso 0.4 1 calc GR . P D 2
H85D H -0.1806 0.5568 0.3590 0.240 Uiso 0.4 1 calc GR . P D 2
H85E H -0.1196 0.5029 0.4115 0.240 Uiso 0.4 1 calc GR . P D 2
C86A C -0.1332(10) 0.6364(14) 0.4105(15) 0.164(4) Uani 0.4 1 d D U P D 2
H86D H -0.1471 0.6333 0.4625 0.196 Uiso 0.4 1 calc R . P D 2
H86E H -0.1777 0.6878 0.3946 0.196 Uiso 0.4 1 calc R . P D 2

loop_
_atom_site_aniso_label
_atom_site_aniso_U_11
_atom_site_aniso_U_22
_atom_site_aniso_U_33
_atom_site_aniso_U_23
_atom_site_aniso_U_13
_atom_site_aniso_U_12
Ca1 0.0276(2) 0.0259(2) 0.0335(3) 0.00531(18) -0.01202(19) -0.00725(18)
Ca2 0.0320(3) 0.0289(2) 0.0297(3) -0.00049(18) -0.0109(2) -0.00321(19)
O1 0.0321(10) 0.0419(11) 0.0630(14) 0.0185(10) -0.0131(9) -0.0131(8)
O2 0.0379(10) 0.0301(9) 0.0604(14) -0.0040(8) -0.0183(10) -0.0055(8)
O3 0.0403(10) 0.0399(10) 0.0336(10) 0.0032(8) -0.0124(8) -0.0033(8)
O4 0.0393(18) 0.048(2) 0.044(2) 0.0039(18) -0.0187(16) -0.0082(15)
O5 0.0375(17) 0.056(2) 0.053(2) 0.0043(16) -0.0071(15) -0.0075(15)
O4A 0.047(4) 0.032(3) 0.037(4) 0.006(3) -0.019(3) -0.011(3)
O5A 0.044(3) 0.045(3) 0.052(4) 0.010(3) -0.026(3) -0.015(3)
N1 0.0315(11) 0.0307(10) 0.0375(12) 0.0037(9) -0.0126(9) -0.0119(8)
N2 0.0294(10) 0.0273(10) 0.0322(11) 0.0060(8) -0.0105(9) -0.0090(8)
N3 0.0359(13) 0.0726(19) 0.0582(17) 0.0336(15) -0.0181(12) -0.0227(13)
N4 0.0408(12) 0.0299(11) 0.0331(12) -0.0016(9) -0.0077(10) -0.0069(9)
N5 0.0368(12) 0.0364(11) 0.0302(12) 0.0015(9) -0.0092(9) -0.0045(9)
C1 0.0336(15) 0.0461(16) 0.075(2) 0.0114(15) -0.0225(15) -0.0149(12)
C2 0.0298(12) 0.0359(13) 0.0379(14) 0.0024(10) -0.0132(11) -0.0110(10)
C3 0.0296(12) 0.0321(12) 0.0393(14) 0.0022(10) -0.0159(11) -0.0039(10)
C4 0.0349(13) 0.0280(12) 0.0314(13) 0.0025(9) -0.0127(10) -0.0074(10)
C5 0.0397(15) 0.0321(13) 0.0540(18) 0.0132(12) -0.0191(13) -0.0079(11)
C6 0.0305(13) 0.0313(13) 0.0531(17) 0.0017(11) -0.0162(12) -0.0112(10)
C7 0.0416(15) 0.0374(14) 0.0580(19) 0.0086(13) -0.0150(14) -0.0172(12)
C8 0.0533(19) 0.0401(16) 0.078(3) 0.0135(16) -0.0202(18) -0.0224(14)
C9 0.067(2) 0.0337(16) 0.103(3) 0.0055(17) -0.029(2) -0.0229(15)
C10 0.069(2) 0.0436(18) 0.085(3) -0.0080(17) -0.035(2) -0.0208(16)
C11 0.0497(17) 0.0408(15) 0.061(2) -0.0021(13) -0.0252(15) -0.0157(13)
C12 0.067(2) 0.0472(17) 0.0498(19) 0.0134(14) -0.0111(16) -0.0291(16)
C13 0.078(3) 0.063(2) 0.064(3) 0.0099(19) -0.003(2) -0.018(2)
C14 0.080(3) 0.072(2) 0.059(2) 0.0211(19) -0.024(2) -0.039(2)
C15 0.076(2) 0.0538(19) 0.053(2) -0.0041(15) -0.0288(19) -0.0238(17)
C16 0.089(4) 0.098(4) 0.069(3) 0.003(3) -0.008(3) -0.018(3)
C17 0.126(5) 0.102(4) 0.085(4) 0.008(3) -0.068(4) -0.047(3)
C18 0.0303(12) 0.0255(11) 0.0389(14) 0.0081(10) -0.0106(11) -0.0064(9)
C19 0.0350(14) 0.0324(13) 0.0499(17) 0.0065(11) -0.0132(12) -0.0129(11)
C20 0.0439(16) 0.0424(16) 0.063(2) 0.0093(14) -0.0158(15) -0.0219(13)
C21 0.0420(17) 0.0529(18) 0.066(2) 0.0172(16) -0.0051(15) -0.0251(14)
C22 0.0493(18) 0.0582(19) 0.0476(18) 0.0083(14) 0.0022(14) -0.0249(15)
C23 0.0428(16) 0.0443(15) 0.0383(15) 0.0069(12) -0.0041(12) -0.0164(12)
C24 0.0479(17) 0.0541(18) 0.0516(19) -0.0097(14) -0.0063(14) -0.0247(14)
C25 0.085(3) 0.063(2) 0.087(3) -0.030(2) -0.001(3) -0.030(2)
C26 0.089(3) 0.102(3) 0.050(2) 0.010(2) -0.019(2) -0.043(3)
C27 0.065(2) 0.080(2) 0.0381(18) -0.0080(16) 0.0041(16) -0.038(2)
C28 0.129(5) 0.140(5) 0.041(2) 0.001(3) -0.013(3) -0.077(4)
C29 0.107(4) 0.071(3) 0.101(4) -0.034(3) 0.002(3) -0.033(3)
C30 0.0325(14) 0.0357(14) 0.0504(17) 0.0093(12) -0.0073(12) -0.0109(11)
C31 0.0373(15) 0.072(2) 0.0529(19) 0.0268(16) -0.0208(14) -0.0241(15)
C32 0.0367(16) 0.076(2) 0.052(2) 0.0156(17) -0.0161(14) -0.0167(15)
C33 0.0474(19) 0.073(2) 0.067(2) 0.0105(18) -0.0241(17) -0.0251(17)
C34 0.051(2) 0.084(3) 0.067(2) 0.024(2) -0.0163(18) -0.0397(19)
C35 0.053(2) 0.083(3) 0.054(2) 0.0186(18) -0.0115(17) -0.0374(19)
C36 0.0457(17) 0.070(2) 0.0489(19) 0.0220(16) -0.0174(15) -0.0274(16)
C37 0.046(2) 0.124(4) 0.059(2) 0.014(2) -0.0159(18) -0.030(2)
C38 0.051(2) 0.078(3) 0.060(2) 0.0065(19) -0.0177(17) -0.0198(18)
C39 0.049(3) 0.210(8) 0.084(4) -0.016(4) -0.012(3) 0.025(4)
C40 0.059(2) 0.078(2) 0.057(2) 0.0187(18) -0.0191(18) -0.0367(19)
C41 0.149(6) 0.105(4) 0.098(4) 0.024(3) -0.080(4) -0.060(4)
C42 0.070(3) 0.107(4) 0.055(2) -0.004(2) 0.000(2) -0.037(3)
C43 0.0375(14) 0.0330(14) 0.0481(17) -0.0045(11) -0.0125(12) -0.0098(11)
C44 0.0428(15) 0.0299(13) 0.0431(16) -0.0067(11) -0.0172(13) -0.0039(11)
C45 0.060(2) 0.0446(17) 0.0455(18) -0.0099(13) -0.0100(15) -0.0071(14)
C46 0.058(2) 0.060(2) 0.062(2) -0.0308(18) -0.0104(18) -0.0024(17)
C47 0.058(2) 0.0371(17) 0.090(3) -0.0280(17) -0.028(2) 0.0020(15)
C48 0.059(2) 0.0302(15) 0.083(3) -0.0091(15) -0.0305(19) -0.0069(13)
C49 0.0449(16) 0.0295(13) 0.0577(19) -0.0023(12) -0.0228(14) -0.0074(11)
C50 0.109(4) 0.063(2) 0.047(2) -0.0133(17) 0.027(2) -0.017(2)
C51 0.114(4) 0.104(4) 0.065(3) -0.021(3) 0.011(3) -0.056(3)
C52 0.110(5) 0.142(6) 0.085(4) 0.053(4) 0.020(4) 0.022(4)
C53 0.066(2) 0.0363(15) 0.062(2) 0.0066(14) -0.0159(17) -0.0220(14)
C54 0.109(4) 0.049(2) 0.076(3) 0.0186(19) -0.026(3) -0.034(2)
C55 0.061(2) 0.058(2) 0.088(3) 0.004(2) -0.004(2) -0.0277(18)
C56 0.0351(13) 0.0370(13) 0.0336(14) -0.0007(10) -0.0082(11) -0.0055(11)
C57 0.0316(13) 0.0435(14) 0.0288(13) 0.0003(11) -0.0087(10) -0.0034(11)
C58 0.0381(14) 0.0451(15) 0.0355(15) 0.0039(11) -0.0110(12) -0.0050(12)
C59 0.0503(18) 0.0605(19) 0.0387(17) 0.0111(14) -0.0164(14) -0.0044(15)
C60 0.058(2) 0.077(2) 0.0363(17) 0.0028(15) -0.0234(15) -0.0082(17)
C61 0.0481(18) 0.063(2) 0.0411(17) -0.0105(14) -0.0157(14) -0.0096(15)
C62 0.0352(14) 0.0466(15) 0.0347(14) -0.0045(11) -0.0088(11) -0.0059(12)
C63 0.0521(18) 0.0367(15) 0.0481(18) 0.0068(12) -0.0171(14) -0.0051(13)
C64 0.067(2) 0.0452(18) 0.075(3) 0.0027(17) -0.024(2) 0.0040(16)
C65 0.061(2) 0.0491(19) 0.076(3) 0.0015(17) -0.0187(19) -0.0172(16)
C66 0.0496(18) 0.0464(17) 0.0489(18) -0.0091(13) -0.0074(14) -0.0114(14)
C67 0.061(2) 0.0467(18) 0.061(2) -0.0108(15) -0.0148(18) -0.0062(15)
C68 0.058(2) 0.068(3) 0.115(4) -0.001(2) -0.016(2) -0.026(2)
C69 0.034(3) 0.050(3) 0.068(4) 0.003(3) -0.016(2) -0.006(2)
C70 0.046(3) 0.056(4) 0.071(5) 0.010(3) -0.028(3) -0.008(3)
C71 0.062(4) 0.072(4) 0.101(6) -0.011(4) -0.041(4) -0.007(3)
C72 0.045(3) 0.065(4) 0.086(5) 0.000(3) -0.015(3) 0.001(3)
C73 0.064(3) 0.052(3) 0.069(4) 0.016(3) -0.022(3) -0.018(3)
C74 0.054(3) 0.081(4) 0.058(4) 0.001(3) -0.033(3) -0.002(3)
C69A 0.037(5) 0.051(6) 0.129(12) 0.016(7) -0.047(7) -0.018(5)
C70A 0.060(9) 0.020(5) 0.118(14) 0.019(6) -0.048(9) -0.005(5)
C72A 0.075(9) 0.076(8) 0.131(14) 0.031(8) -0.073(10) -0.022(7)
C73A 0.056(7) 0.066(7) 0.101(11) -0.013(7) -0.020(7) 0.006(6)
C74A 0.067(7) 0.072(8) 0.069(8) 0.035(7) -0.016(6) -0.010(6)
C71A 0.041(6) 0.079(9) 0.132(15) 0.033(9) -0.013(7) -0.014(6)
B1 0.030(2) 0.047(3) 0.046(3) -0.005(3) -0.007(2) -0.009(2)
B1A 0.036(4) 0.027(4) 0.040(5) 0.012(3) -0.011(4) -0.014(3)
C75 0.099(5) 0.162(8) 0.264(13) 0.107(8) -0.057(7) -0.043(5)
C76 0.071(4) 0.090(4) 0.254(12) 0.029(6) -0.060(6) -0.003(3)
C77 0.076(4) 0.129(6) 0.185(8) 0.037(6) -0.075(5) -0.041(4)
C78 0.082(4) 0.175(8) 0.156(8) 0.006(7) -0.060(5) -0.006(5)
C79 0.113(7) 0.245(13) 0.164(10) -0.051(10) -0.017(7) -0.054(8)
C80 0.135(8) 0.248(12) 0.121(7) -0.024(8) -0.046(6) 0.016(8)
C81 0.151(6) 0.134(6) 0.249(9) -0.015(6) -0.096(6) -0.024(5)
C82 0.146(6) 0.122(5) 0.245(8) -0.011(5) -0.099(6) -0.031(4)
C83 0.156(5) 0.127(5) 0.240(8) -0.009(5) -0.102(6) -0.016(4)
C84 0.162(6) 0.136(5) 0.239(8) 0.011(5) -0.098(6) -0.003(5)
C86 0.153(6) 0.130(6) 0.232(9) 0.001(6) -0.105(7) -0.013(6)
C85 0.149(6) 0.127(6) 0.231(9) 0.008(6) -0.108(7) -0.011(6)
C85A 0.147(6) 0.125(6) 0.227(9) -0.001(6) -0.111(7) -0.012(6)
C86A 0.150(6) 0.125(6) 0.231(9) 0.004(6) -0.107(7) -0.012(6)

loop_
_atom_type_symbol
_atom_type_description
_atom_type_scat_dispersion_real
_atom_type_scat_dispersion_imag
_atom_type_scat_source
C C 0.0181 0.0091 'International Tables Vol C Tables 4.2.6.8 and 6.1.1.4'
H H 0.0000 0.0000 'International Tables Vol C Tables 4.2.6.8 and 6.1.1.4'
B B 0.0090 0.0039 'International Tables Vol C Tables 4.2.6.8 and 6.1.1.4'
Ca Ca 0.3641 1.2855 'International Tables Vol C Tables 4.2.6.8 and 6.1.1.4'
N N 0.0311 0.0180 'International Tables Vol C Tables 4.2.6.8 and 6.1.1.4'
O O 0.0492 0.0322 'International Tables Vol C Tables 4.2.6.8 and 6.1.1.4'

loop_
_geom_angle_atom_site_label_1
_geom_angle_atom_site_label_2
_geom_angle_atom_site_label_3
_geom_angle
O1 Ca1 C18 76.47(7)
O2 Ca1 O1 75.72(7)
O2 Ca1 O3 80.71(8)
O2 Ca1 N1 96.85(8)
O2 Ca1 N2 146.61(9)
O2 Ca1 C18 135.82(8)
O3 Ca1 O1 74.80(8)
O3 Ca1 N1 114.99(8)
O3 Ca1 N2 131.14(8)
O3 Ca1 C18 123.32(8)
N1 Ca1 O1 167.01(8)
N1 Ca1 C18 102.97(7)
N2 Ca1 O1 100.72(7)
N2 Ca1 N1 79.49(7)
N2 Ca1 C18 24.26(7)
O1 Ca2 O2 74.92(8)
O1 Ca2 O3 72.62(7)
O1 Ca2 N4 115.73(8)
O1 Ca2 N5 111.87(8)
O2 Ca2 O3 72.18(7)
O2 Ca2 N4 54.44(7)
O2 Ca2 N5 116.92(8)
O4 Ca2 O1 84.27(10)
O4 Ca2 O2 147.35(11)
O4 Ca2 O3 125.26(12)
O4 Ca2 N4 117.28(12)
O4 Ca2 N5 93.97(12)
O4A Ca2 O1 81.86(15)
O4A Ca2 O2 129.03(19)
O4A Ca2 O3 140.98(14)
O4A Ca2 N4 99.97(16)
O4A Ca2 N5 113.74(19)
N4 Ca2 O3 117.46(8)
N5 Ca2 O3 53.91(7)
N5 Ca2 N4 124.43(8)
Ca2 O1 Ca1 87.49(7)
C30 O1 Ca1 146.15(18)
C30 O1 Ca2 126.34(18)
Ca1 O2 Ca2 93.24(7)
C43 O2 Ca1 172.0(2)
C43 O2 Ca2 93.96(17)
Ca1 O3 Ca2 90.43(7)
C56 O3 Ca1 178.14(19)
C56 O3 Ca2 91.34(16)
C70 O4 Ca2 123.6(3)
C70 O4 B1 106.7(4)
B1 O4 Ca2 92.4(2)
C69 O5 B1 108.3(4)
C70A O4A Ca2 127.9(5)
C70A O4A B1A 105.9(6)
B1A O4A Ca2 93.1(3)
C69A O5A B1A 107.0(6)
C2 N1 Ca1 126.62(17)
C2 N1 C6 117.0(2)
C6 N1 Ca1 116.32(16)
C4 N2 Ca1 129.03(17)
C4 N2 C18 118.0(2)
C18 N2 Ca1 112.96(15)
C30 N3 C31 118.2(3)
C30 N3 B1 116.2(3)
C30 N3 B1A 111.7(3)
C31 N3 B1 122.4(3)
C31 N3 B1A 118.9(3)
C43 N4 Ca2 90.21(17)
C43 N4 C44 115.4(2)
C44 N4 Ca2 151.59(19)
C56 N5 Ca2 93.38(17)
C56 N5 C57 117.9(2)
C57 N5 Ca2 148.06(18)
H1A C1 H1B 109.5
H1A C1 H1C 109.5
H1B C1 H1C 109.5
C2 C1 H1A 109.5
C2 C1 H1B 109.5
C2 C1 H1C 109.5
N1 C2 C1 120.3(2)
N1 C2 C3 125.1(2)
C3 C2 C1 114.6(2)
C2 C3 H3 114.7
C4 C3 C2 130.6(2)
C4 C3 H3 114.7
N2 C4 C3 124.5(2)
N2 C4 C5 119.8(2)
C3 C4 C5 115.7(2)
C4 C5 H5A 109.5
C4 C5 H5B 109.5
C4 C5 H5C 109.5
H5A C5 H5B 109.5
H5A C5 H5C 109.5
H5B C5 H5C 109.5
C7 C6 N1 121.0(3)
C11 C6 N1 119.3(3)
C11 C6 C7 119.6(3)
C6 C7 C12 122.1(3)
C8 C7 C6 119.2(3)
C8 C7 C12 118.7(3)
C7 C8 H8 119.2
C9 C8 C7 121.6(4)
C9 C8 H8 119.2
C8 C9 H9 120.5
C8 C9 C10 119.0(3)
C10 C9 H9 120.5
C9 C10 H10 119.1
C9 C10 C11 121.7(4)
C11 C10 H10 119.1
C6 C11 C15 121.9(3)
C10 C11 C6 118.9(3)
C10 C11 C15 119.2(3)
C7 C12 H12 107.9
C7 C12 C13 111.7(3)
C7 C12 C14 111.5(3)
C13 C12 H12 107.9
C13 C12 C14 109.8(3)
C14 C12 H12 107.9
C12 C13 H13A 109.5
C12 C13 H13B 109.5
C12 C13 H13C 109.5
H13A C13 H13B 109.5
H13A C13 H13C 109.5
H13B C13 H13C 109.5
C12 C14 H14A 109.5
C12 C14 H14B 109.5
C12 C14 H14C 109.5
H14A C14 H14B 109.5
H14A C14 H14C 109.5
H14B C14 H14C 109.5
C11 C15 H15 107.7
C11 C15 C17 111.5(4)
C16 C15 C11 110.2(3)
C16 C15 H15 107.7
C16 C15 C17 111.8(4)
C17 C15 H15 107.7
C15 C16 H16A 109.5
C15 C16 H16B 109.5
C15 C16 H16C 109.5
H16A C16 H16B 109.5
H16A C16 H16C 109.5
H16B C16 H16C 109.5
C15 C17 H17A 109.5
C15 C17 H17B 109.5
C15 C17 H17C 109.5
H17A C17 H17B 109.5
H17A C17 H17C 109.5
H17B C17 H17C 109.5
N2 C18 Ca1 42.78(11)
C19 C18 Ca1 112.46(18)
C19 C18 N2 120.2(2)
C19 C18 C23 120.4(3)
C23 C18 Ca1 108.30(17)
C23 C18 N2 119.3(2)
C18 C19 C24 120.9(3)
C20 C19 C18 118.5(3)
C20 C19 C24 120.7(3)
C19 C20 H20 119.3
C21 C20 C19 121.3(3)
C21 C20 H20 119.3
C20 C21 H21 120.2
C22 C21 C20 119.6(3)
C22 C21 H21 120.2
C21 C22 H22 119.1
C21 C22 C23 121.7(3)
C23 C22 H22 119.1
C18 C23 C27 121.2(3)
C22 C23 C18 118.5(3)
C22 C23 C27 120.3(3)
C19 C24 H24 107.4
C19 C24 C26 111.0(3)
C25 C24 C19 113.6(3)
C25 C24 H24 107.4
C25 C24 C26 109.6(4)
C26 C24 H24 107.4
C24 C25 H25A 109.5
C24 C25 H25B 109.5
C24 C25 H25C 109.5
H25A C25 H25B 109.5
H25A C25 H25C 109.5
H25B C25 H25C 109.5
C24 C26 H26A 109.5
C24 C26 H26B 109.5
C24 C26 H26C 109.5
H26A C26 H26B 109.5
H26A C26 H26C 109.5
H26B C26 H26C 109.5
C23 C27 H27 107.5
C23 C27 C28 113.1(3)
C23 C27 C29 110.2(4)
C28 C27 H27 107.5
C28 C27 C29 110.8(4)
C29 C27 H27 107.5
C27 C28 H28A 109.5
C27 C28 H28B 109.5
C27 C28 H28C 109.5
H28A C28 H28B 109.5
H28A C28 H28C 109.5
H28B C28 H28C 109.5
C27 C29 H29A 109.5
C27 C29 H29B 109.5
C27 C29 H29C 109.5
H29A C29 H29B 109.5
H29A C29 H29C 109.5
H29B C29 H29C 109.5
O1 C30 H30 118.1
N3 C30 O1 123.9(3)
N3 C30 H30 118.1
C32 C31 N3 119.8(3)
C36 C31 N3 119.2(4)
C36 C31 C32 121.0(3)
C31 C32 C37 123.6(4)
C33 C32 C31 118.1(4)
C33 C32 C37 118.4(4)
C32 C33 H33 119.3
C34 C33 C32 121.5(4)
C34 C33 H33 119.3
C33 C34 H34 120.3
C35 C34 C33 119.4(3)
C35 C34 H34 120.3
C34 C35 H35 119.0
C34 C35 C36 122.0(4)
C36 C35 H35 119.0
C31 C36 C40 124.0(3)
C35 C36 C31 117.9(4)
C35 C36 C40 118.0(4)
C32 C37 H37 108.7
C32 C37 C38 112.1(3)
C32 C37 C39 110.4(4)
C38 C37 H37 108.7
C39 C37 H37 108.7
C39 C37 C38 108.3(5)
C37 C38 H38A 109.5
C37 C38 H38B 109.5
C37 C38 H38C 109.5
H38A C38 H38B 109.5
H38A C38 H38C 109.5
H38B C38 H38C 109.5
C37 C39 H39A 109.5
C37 C39 H39B 109.5
C37 C39 H39C 109.5
H39A C39 H39B 109.5
H39A C39 H39C 109.5
H39B C39 H39C 109.5
C36 C40 H40 108.2
C36 C40 C41 111.2(4)
C36 C40 C42 112.3(3)
C41 C40 H40 108.2
C42 C40 H40 108.2
C42 C40 C41 108.6(5)
C40 C41 H41A 109.5
C40 C41 H41B 109.5
C40 C41 H41C 109.5
H41A C41 H41B 109.5
H41A C41 H41C 109.5
H41B C41 H41C 109.5
C40 C42 H42A 109.5
C40 C42 H42B 109.5
C40 C42 H42C 109.5
H42A C42 H42B 109.5
H42A C42 H42C 109.5
H42B C42 H42C 109.5
O2 C43 N4 121.0(3)
O2 C43 H43 119.5
N4 C43 H43 119.5
C45 C44 N4 119.9(3)
C45 C44 C49 120.7(3)
C49 C44 N4 119.4(3)
C44 C45 C46 118.3(4)
C44 C45 C50 121.1(3)
C46 C45 C50 120.6(4)
C45 C46 H46 119.1
C47 C46 C45 121.8(4)
C47 C46 H46 119.1
C46 C47 H47 120.2
C46 C47 C48 119.5(3)
C48 C47 H47 120.2
C47 C48 H48 119.3
C47 C48 C49 121.4(4)
C49 C48 H48 119.3
C44 C49 C53 120.2(3)
C48 C49 C44 118.1(3)
C48 C49 C53 121.6(3)
C45 C50 H50 107.5
C45 C50 C51 111.9(4)
C45 C50 C52 111.3(5)
C51 C50 H50 107.5
C51 C50 C52 110.9(4)
C52 C50 H50 107.5
C50 C51 H51A 109.5
C50 C51 H51B 109.5
C50 C51 H51C 109.5
H51A C51 H51B 109.5
H51A C51 H51C 109.5
H51B C51 H51C 109.5
C50 C52 H52A 109.5
C50 C52 H52B 109.5
C50 C52 H52C 109.5
H52A C52 H52B 109.5
H52A C52 H52C 109.5
H52B C52 H52C 109.5
C49 C53 H53 107.3
C49 C53 C54 113.6(3)
C49 C53 C55 112.0(3)
C54 C53 H53 107.3
C55 C53 H53 107.3
C55 C53 C54 109.1(3)
C53 C54 H54A 109.5
C53 C54 H54B 109.5
C53 C54 H54C 109.5
H54A C54 H54B 109.5
H54A C54 H54C 109.5
H54B C54 H54C 109.5
C53 C55 H55A 109.5
C53 C55 H55B 109.5
C53 C55 H55C 109.5
H55A C55 H55B 109.5
H55A C55 H55C 109.5
H55B C55 H55C 109.5
O3 C56 N5 121.3(3)
O3 C56 H56 119.3
N5 C56 H56 119.3
C58 C57 N5 117.6(3)
C62 C57 N5 121.7(3)
C62 C57 C58 120.7(3)
C57 C58 C63 121.6(3)
C59 C58 C57 118.3(3)
C59 C58 C63 120.0(3)
C58 C59 H59 119.2
C60 C59 C58 121.6(3)
C60 C59 H59 119.2
C59 C60 H60 120.1
C59 C60 C61 119.9(3)
C61 C60 H60 120.1
C60 C61 H61 119.3
C60 C61 C62 121.4(3)
C62 C61 H61 119.3
C57 C62 C66 123.3(3)
C61 C62 C57 117.9(3)
C61 C62 C66 118.7(3)
C58 C63 H63 107.7
C58 C63 C64 113.1(3)
C58 C63 C65 110.2(3)
C64 C63 H63 107.7
C65 C63 H63 107.7
C65 C63 C64 110.2(3)
C63 C64 H64A 109.5
C63 C64 H64B 109.5
C63 C64 H64C 109.5
H64A C64 H64B 109.5
H64A C64 H64C 109.5
H64B C64 H64C 109.5
C63 C65 H65A 109.5
C63 C65 H65B 109.5
C63 C65 H65C 109.5
H65A C65 H65B 109.5
H65A C65 H65C 109.5
H65B C65 H65C 109.5
C62 C66 H66 107.7
C62 C66 C67 112.2(3)
C62 C66 C68 110.8(3)
C67 C66 H66 107.7
C68 C66 H66 107.7
C68 C66 C67 110.7(3)
C66 C67 H67A 109.5
C66 C67 H67B 109.5
C66 C67 H67C 109.5
H67A C67 H67B 109.5
H67A C67 H67C 109.5
H67B C67 H67C 109.5
C66 C68 H68A 109.5
C66 C68 H68B 109.5
C66 C68 H68C 109.5
H68A C68 H68B 109.5
H68A C68 H68C 109.5
H68B C68 H68C 109.5
O5 C69 C70 104.3(4)
O5 C69 C71 107.5(5)
O5 C69 C72 107.8(4)
C70 C69 C71 112.8(6)
C70 C69 C72 115.2(5)
C72 C69 C71 108.8(5)
O4 C70 C69 103.0(4)
O4 C70 C73 108.8(4)
O4 C70 C74 107.0(4)
C69 C70 C73 111.5(5)
C69 C70 C74 116.3(5)
C73 C70 C74 109.7(5)
C69 C71 H71A 109.5
C69 C71 H71B 109.5
C69 C71 H71C 109.5
H71A C71 H71B 109.5
H71A C71 H71C 109.5
H71B C71 H71C 109.5
C69 C72 H72A 109.5
C69 C72 H72B 109.5
C69 C72 H72C 109.5
H72A C72 H72B 109.5
H72A C72 H72C 109.5
H72B C72 H72C 109.5
C70 C73 H73A 109.5
C70 C73 H73B 109.5
C70 C73 H73C 109.5
H73A C73 H73B 109.5
H73A C73 H73C 109.5
H73B C73 H73C 109.5
C70 C74 H74A 109.5
C70 C74 H74B 109.5
C70 C74 H74C 109.5
H74A C74 H74B 109.5
H74A C74 H74C 109.5
H74B C74 H74C 109.5
O5A C69A C70A 103.6(6)
O5A C69A C72A 110.1(8)
O5A C69A C71A 107.6(8)
C70A C69A C72A 117.0(8)
C70A C69A C71A 113.4(10)
C72A C69A C71A 104.9(11)
O4A C70A C69A 103.9(6)
O4A C70A C73A 110.6(8)
O4A C70A C74A 106.5(8)
C69A C70A C73A 115.0(9)
C69A C70A C74A 112.6(10)
C73A C70A C74A 108.0(10)
C69A C72A H72D 109.5
C69A C72A H72E 109.5
C69A C72A H72F 109.5
H72D C72A H72E 109.5
H72D C72A H72F 109.5
H72E C72A H72F 109.5
C70A C73A H73D 109.5
C70A C73A H73E 109.5
C70A C73A H73F 109.5
H73D C73A H73E 109.5
H73D C73A H73F 109.5
H73E C73A H73F 109.5
C70A C74A H74D 109.5
C70A C74A H74E 109.5
C70A C74A H74F 109.5
H74D C74A H74E 109.5
H74D C74A H74F 109.5
H74E C74A H74F 109.5
C69A C71A H71D 109.5
C69A C71A H71E 109.5
C69A C71A H71F 109.5
H71D C71A H71E 109.5
H71D C71A H71F 109.5
H71E C71A H71F 109.5
O4 B1 N3 105.5(3)
O4 B1 H1 109.5
O5 B1 O4 106.3(4)
O5 B1 N3 116.2(4)
O5 B1 H1 109.5
N3 B1 H1 109.5
O4A B1A N3 101.4(5)
O4A B1A H1AA 111.4
O5A B1A O4A 107.3(6)
O5A B1A N3 113.6(5)
O5A B1A H1AA 111.4
N3 B1A H1AA 111.4
H75A C75 H75B 109.5
H75A C75 H75C 109.5
H75B C75 H75C 109.5
C76 C75 H75A 109.5
C76 C75 H75B 109.5
C76 C75 H75C 109.5
C75 C76 H76A 108.0
C75 C76 H76B 108.0
C75 C76 C77 117.2(8)
H76A C76 H76B 107.2
C77 C76 H76A 108.0
C77 C76 H76B 108.0
C76 C77 H77A 108.6
C76 C77 H77B 108.6
H77A C77 H77B 107.5
C78 C77 C76 114.8(8)
C78 C77 H77A 108.6
C78 C77 H77B 108.6
C77 C78 H78A 107.6
C77 C78 H78B 107.6
H78A C78 H78B 107.0
C79 C78 C77 118.9(10)
C79 C78 H78A 107.6
C79 C78 H78B 107.6
C78 C79 H79A 109.0
C78 C79 H79B 109.0
C78 C79 C80 112.8(10)
H79A C79 H79B 107.8
C80 C79 H79A 109.0
C80 C79 H79B 109.0
C79 C80 H80A 109.5
C79 C80 H80B 109.5
C79 C80 H80C 109.5
H80A C80 H80B 109.5
H80A C80 H80C 109.5
H80B C80 H80C 109.5
H81A C81 H81B 109.5
H81A C81 H81C 109.5
H81B C81 H81C 109.5
C82 C81 H81A 109.5
C82 C81 H81B 109.5
C82 C81 H81C 109.5
C81 C82 H82A 110.3
C81 C82 H82B 110.3
C81 C82 C83 107.1(11)
H82A C82 H82B 108.5
C83 C82 H82A 110.3
C83 C82 H82B 110.3
C82 C83 H83A 104.7
C82 C83 H83B 104.7
C82 C83 C84 130.1(13)
H83A C83 H83B 105.7
C84 C83 H83A 104.7
C84 C83 H83B 104.7
C83 C84 H84A 104.7
C83 C84 H84B 104.7
C83 C84 H84C 104.8
C83 C84 H84D 104.8
H84A C84 H84B 105.7
H84C C84 H84D 105.8
C85 C84 C83 130.2(14)
C85 C84 H84A 104.7
C85 C84 H84B 104.7
C86A C84 C83 129.8(17)
C86A C84 H84C 104.8
C86A C84 H84D 104.8
H86A C86 H86B 109.5
H86A C86 H86C 109.5
H86B C86 H86C 109.5
C85 C86 H86A 109.5
C85 C86 H86B 109.5
C85 C86 H86C 109.5
C84 C85 C86 118(2)
C84 C85 H85A 107.7
C84 C85 H85B 107.7
C86 C85 H85A 107.7
C86 C85 H85B 107.7
H85A C85 H85B 107.1
H85C C85A H85D 109.5
H85C C85A H85E 109.5
H85D C85A H85E 109.5
C86A C85A H85C 109.5
C86A C85A H85D 109.5
C86A C85A H85E 109.5
C84 C86A H86D 112.8
C84 C86A H86E 112.8
C85A C86A C84 94.4(16)
C85A C86A H86D 112.8
C85A C86A H86E 112.8
H86D C86A H86E 110.3

loop_
_geom_bond_atom_site_label_1
_geom_bond_atom_site_label_2
_geom_bond_distance
Ca1 O1 2.503(2)
Ca1 O2 2.228(2)
Ca1 O3 2.244(2)
Ca1 N1 2.389(2)
Ca1 N2 2.353(2)
Ca1 C18 3.190(2)
Ca2 O1 2.376(2)
Ca2 O2 2.412(2)
Ca2 O3 2.503(2)
Ca2 O4 2.293(3)
Ca2 O4A 2.303(4)
Ca2 N4 2.487(2)
Ca2 N5 2.455(2)
O1 C30 1.268(4)
O2 C43 1.281(3)
O3 C56 1.286(3)
O4 C70 1.444(5)
O4 B1 1.470(4)
O5 C69 1.438(5)
O5 B1 1.451(4)
O4A C70A 1.444(5)
O4A B1A 1.468(5)
O5A C69A 1.441(5)
O5A B1A 1.465(5)
N1 C2 1.329(3)
N1 C6 1.435(3)
N2 C4 1.325(3)
N2 C18 1.423(3)
N3 C30 1.267(4)
N3 C31 1.446(4)
N3 B1 1.685(6)
N3 B1A 1.632(8)
N4 C43 1.295(4)
N4 C44 1.435(3)
N5 C56 1.292(4)
N5 C57 1.423(3)
C1 H1A 0.9600
C1 H1B 0.9600
C1 H1C 0.9600
C1 C2 1.519(4)
C2 C3 1.407(4)
C3 H3 0.9300
C3 C4 1.401(4)
C4 C5 1.518(3)
C5 H5A 0.9600
C5 H5B 0.9600
C5 H5C 0.9600
C6 C7 1.404(4)
C6 C11 1.401(4)
C7 C8 1.391(4)
C7 C12 1.509(5)
C8 H8 0.9300
C8 C9 1.371(6)
C9 H9 0.9300
C9 C10 1.376(6)
C10 H10 0.9300
C10 C11 1.394(5)
C11 C15 1.527(5)
C12 H12 0.9800
C12 C13 1.531(6)
C12 C14 1.536(5)
C13 H13A 0.9600
C13 H13B 0.9600
C13 H13C 0.9600
C14 H14A 0.9600
C14 H14B 0.9600
C14 H14C 0.9600
C15 H15 0.9800
C15 C16 1.518(7)
C15 C17 1.534(6)
C16 H16A 0.9600
C16 H16B 0.9600
C16 H16C 0.9600
C17 H17A 0.9600
C17 H17B 0.9600
C17 H17C 0.9600
C18 C19 1.406(4)
C18 C23 1.409(4)
C19 C20 1.393(4)
C19 C24 1.518(5)
C20 H20 0.9300
C20 C21 1.386(5)
C21 H21 0.9300
C21 C22 1.366(5)
C22 H22 0.9300
C22 C23 1.393(4)
C23 C27 1.516(5)
C24 H24 0.9800
C24 C25 1.517(5)
C24 C26 1.533(6)
C25 H25A 0.9600
C25 H25B 0.9600
C25 H25C 0.9600
C26 H26A 0.9600
C26 H26B 0.9600
C26 H26C 0.9600
C27 H27 0.9800
C27 C28 1.528(6)
C27 C29 1.554(7)
C28 H28A 0.9600
C28 H28B 0.9600
C28 H28C 0.9600
C29 H29A 0.9600
C29 H29B 0.9600
C29 H29C 0.9600
C30 H30 0.9300
C31 C32 1.410(6)
C31 C36 1.397(5)
C32 C33 1.389(5)
C32 C37 1.513(6)
C33 H33 0.9300
C33 C34 1.381(6)
C34 H34 0.9300
C34 C35 1.366(6)
C35 H35 0.9300
C35 C36 1.395(5)
C36 C40 1.520(6)
C37 H37 0.9800
C37 C38 1.541(5)
C37 C39 1.524(8)
C38 H38A 0.9600
C38 H38B 0.9600
C38 H38C 0.9600
C39 H39A 0.9600
C39 H39B 0.9600
C39 H39C 0.9600
C40 H40 0.9800
C40 C41 1.523(6)
C40 C42 1.522(6)
C41 H41A 0.9600
C41 H41B 0.9600
C41 H41C 0.9600
C42 H42A 0.9600
C42 H42B 0.9600
C42 H42C 0.9600
C43 H43 0.9300
C44 C45 1.392(5)
C44 C49 1.407(4)
C45 C46 1.397(5)
C45 C50 1.517(6)
C46 H46 0.9300
C46 C47 1.365(6)
C47 H47 0.9300
C47 C48 1.374(6)
C48 H48 0.9300
C48 C49 1.396(4)
C49 C53 1.508(5)
C50 H50 0.9800
C50 C51 1.520(8)
C50 C52 1.528(9)
C51 H51A 0.9600
C51 H51B 0.9600
C51 H51C 0.9600
C52 H52A 0.9600
C52 H52B 0.9600
C52 H52C 0.9600
C53 H53 0.9800
C53 C54 1.532(5)
C53 C55 1.528(6)
C54 H54A 0.9600
C54 H54B 0.9600
C54 H54C 0.9600
C55 H55A 0.9600
C55 H55B 0.9600
C55 H55C 0.9600
C56 H56 0.9300
C57 C58 1.412(4)
C57 C62 1.407(4)
C58 C59 1.393(4)
C58 C63 1.511(5)
C59 H59 0.9300
C59 C60 1.369(5)
C60 H60 0.9300
C60 C61 1.378(5)
C61 H61 0.9300
C61 C62 1.402(4)
C62 C66 1.513(5)
C63 H63 0.9800
C63 C64 1.526(4)
C63 C65 1.517(5)
C64 H64A 0.9600
C64 H64B 0.9600
C64 H64C 0.9600
C65 H65A 0.9600
C65 H65B 0.9600
C65 H65C 0.9600
C66 H66 0.9800
C66 C67 1.535(5)
C66 C68 1.524(5)
C67 H67A 0.9600
C67 H67B 0.9600
C67 H67C 0.9600
C68 H68A 0.9600
C68 H68B 0.9600
C68 H68C 0.9600
C69 C70 1.516(8)
C69 C71 1.531(4)
C69 C72 1.531(4)
C70 C73 1.536(4)
C70 C74 1.537(5)
C71 H71A 0.9600
C71 H71B 0.9600
C71 H71C 0.9600
C72 H72A 0.9600
C72 H72B 0.9600
C72 H72C 0.9600
C73 H73A 0.9600
C73 H73B 0.9600
C73 H73C 0.9600
C74 H74A 0.9600
C74 H74B 0.9600
C74 H74C 0.9600
C69A C70A 1.517(8)
C69A C72A 1.532(5)
C69A C71A 1.534(5)
C70A C73A 1.534(5)
C70A C74A 1.537(5)
C72A H72D 0.9600
C72A H72E 0.9600
C72A H72F 0.9600
C73A H73D 0.9600
C73A H73E 0.9600
C73A H73F 0.9600
C74A H74D 0.9600
C74A H74E 0.9600
C74A H74F 0.9600
C71A H71D 0.9600
C71A H71E 0.9600
C71A H71F 0.9600
B1 H1 0.9800
B1A H1AA 0.9800
C75 H75A 0.9600
C75 H75B 0.9600
C75 H75C 0.9600
C75 C76 1.475(12)
C76 H76A 0.9700
C76 H76B 0.9700
C76 C77 1.502(12)
C77 H77A 0.9700
C77 H77B 0.9700
C77 C78 1.452(11)
C78 H78A 0.9700
C78 H78B 0.9700
C78 C79 1.417(12)
C79 H79A 0.9700
C79 H79B 0.9700
C79 C80 1.586(14)
C80 H80A 0.9600
C80 H80B 0.9600
C80 H80C 0.9600
C81 H81A 0.9600
C81 H81B 0.9600
C81 H81C 0.9600
C81 C82 1.484(7)
C82 H82A 0.9700
C82 H82B 0.9700
C82 C83 1.488(7)
C83 H83A 0.9700
C83 H83B 0.9700
C83 C84 1.490(7)
C84 H84A 0.9700
C84 H84B 0.9700
C84 H84C 0.9700
C84 H84D 0.9700
C84 C85 1.489(7)
C84 C86A 1.489(8)
C86 H86A 0.9600
C86 H86B 0.9600
C86 H86C 0.9600
C86 C85 1.489(8)
C85 H85A 0.9700
C85 H85B 0.9700
C85A H85C 0.9600
C85A H85D 0.9600
C85A H85E 0.9600
C85A C86A 1.482(8)
C86A H86D 0.9700
C86A H86E 0.9700

loop_
_geom_torsion_atom_site_label_1
_geom_torsion_atom_site_label_2
_geom_torsion_atom_site_label_3
_geom_torsion_atom_site_label_4
_geom_torsion
Ca1 O1 C30 N3 177.8(3)
Ca1 N1 C2 C1 166.6(2)
Ca1 N1 C2 C3 -15.3(4)
Ca1 N1 C6 C7 -75.1(3)
Ca1 N1 C6 C11 102.2(3)
Ca1 N2 C4 C3 5.4(4)
Ca1 N2 C4 C5 -175.38(19)
Ca1 N2 C18 C19 91.2(2)
Ca1 N2 C18 C23 -85.6(3)
Ca1 C18 C19 C20 -129.5(2)
Ca1 C18 C19 C24 49.8(3)
Ca1 C18 C23 C22 130.8(3)
Ca1 C18 C23 C27 -48.0(3)
Ca2 O1 C30 N3 -5.0(5)
Ca2 O2 C43 N4 -6.1(3)
Ca2 O3 C56 N5 1.7(3)
Ca2 O4 C70 C69 -135.9(3)
Ca2 O4 C70 C73 -17.5(7)
Ca2 O4 C70 C74 100.9(5)
Ca2 O4 B1 O5 144.2(3)
Ca2 O4 B1 N3 -91.9(3)
Ca2 O4A C70A C69A 137.3(6)
Ca2 O4A C70A C73A -98.8(10)
Ca2 O4A C70A C74A 18.3(11)
Ca2 O4A B1A O5A -145.3(5)
Ca2 O4A B1A N3 95.3(3)
Ca2 N4 C43 O2 5.9(3)
Ca2 N4 C44 C45 76.3(5)
Ca2 N4 C44 C49 -103.0(4)
Ca2 N5 C56 O3 -1.7(3)
Ca2 N5 C57 C58 68.2(5)
Ca2 N5 C57 C62 -110.4(4)
O5 C69 C70 O4 33.4(5)
O5 C69 C70 C73 -83.1(5)
O5 C69 C70 C74 150.1(4)
O5A C69A C70A O4A -35.4(10)
O5A C69A C70A C73A -156.3(9)
O5A C69A C70A C74A 79.4(8)
N1 C2 C3 C4 -7.3(5)
N1 C6 C7 C8 177.5(3)
N1 C6 C7 C12 -4.1(4)
N1 C6 C11 C10 -176.7(3)
N1 C6 C11 C15 1.9(5)
N2 C18 C19 C20 -176.8(2)
N2 C18 C19 C24 2.5(4)
N2 C18 C23 C22 176.3(3)
N2 C18 C23 C27 -2.5(4)
N3 C31 C32 C33 176.5(3)
N3 C31 C32 C37 -3.3(5)
N3 C31 C36 C35 -177.3(3)
N3 C31 C36 C40 2.5(5)
N4 C44 C45 C46 178.1(3)
N4 C44 C45 C50 -2.1(5)
N4 C44 C49 C48 -178.0(3)
N4 C44 C49 C53 -0.4(4)
N5 C57 C58 C59 177.8(3)
N5 C57 C58 C63 0.8(4)
N5 C57 C62 C61 -176.7(3)
N5 C57 C62 C66 6.3(4)
C1 C2 C3 C4 170.9(3)
C2 N1 C6 C7 103.0(3)
C2 N1 C6 C11 -79.6(3)
C2 C3 C4 N2 13.1(5)
C2 C3 C4 C5 -166.1(3)
C4 N2 C18 Ca1 -178.3(3)
C4 N2 C18 C19 -87.1(3)
C4 N2 C18 C23 96.1(3)
C6 N1 C2 C1 -11.4(4)
C6 N1 C2 C3 166.7(3)
C6 C7 C8 C9 -0.8(5)
C6 C7 C12 C13 -109.7(3)
C6 C7 C12 C14 127.0(3)
C6 C11 C15 C16 -104.4(4)
C6 C11 C15 C17 130.7(4)
C7 C6 C11 C10 0.7(5)
C7 C6 C11 C15 179.3(3)
C7 C8 C9 C10 0.5(6)
C8 C7 C12 C13 68.7(4)
C8 C7 C12 C14 -54.6(4)
C8 C9 C10 C11 0.4(6)
C9 C10 C11 C6 -1.0(6)
C9 C10 C11 C15 -179.6(4)
C10 C11 C15 C16 74.1(5)
C10 C11 C15 C17 -50.7(5)
C11 C6 C7 C8 0.2(5)
C11 C6 C7 C12 178.6(3)
C12 C7 C8 C9 -179.2(3)
C18 N2 C4 C3 -176.6(3)
C18 N2 C4 C5 2.6(4)
C18 C19 C20 C21 0.7(5)
C18 C19 C24 C25 137.0(3)
C18 C19 C24 C26 -98.9(4)
C18 C23 C27 C28 -131.1(4)
C18 C23 C27 C29 104.2(4)
C19 C18 C23 C22 -0.5(4)
C19 C18 C23 C27 -179.3(3)
C19 C20 C21 C22 -0.8(5)
C20 C19 C24 C25 -43.7(5)
C20 C19 C24 C26 80.4(4)
C20 C21 C22 C23 0.3(5)
C21 C22 C23 C18 0.4(5)
C21 C22 C23 C27 179.2(3)
C22 C23 C27 C28 50.1(5)
C22 C23 C27 C29 -74.6(4)
C23 C18 C19 C20 0.0(4)
C23 C18 C19 C24 179.3(3)
C24 C19 C20 C21 -178.6(3)
C30 N3 C31 C32 -86.6(4)
C30 N3 C31 C36 94.4(4)
C30 N3 B1 O4 86.3(4)
C30 N3 B1 O5 -156.2(4)
C30 N3 B1A O4A -95.9(5)
C30 N3 B1A O5A 149.3(5)
C31 N3 C30 O1 178.4(3)
C31 N3 B1 O4 -114.1(4)
C31 N3 B1 O5 3.4(6)
C31 N3 B1A O4A 120.9(4)
C31 N3 B1A O5A 6.2(7)
C31 C32 C33 C34 2.3(5)
C31 C32 C37 C38 -127.5(4)
C31 C32 C37 C39 111.7(5)
C31 C36 C40 C41 -114.5(5)
C31 C36 C40 C42 123.6(4)
C32 C31 C36 C35 3.7(5)
C32 C31 C36 C40 -176.5(3)
C32 C33 C34 C35 0.5(6)
C33 C32 C37 C38 52.7(5)
C33 C32 C37 C39 -68.2(5)
C33 C34 C35 C36 -1.3(6)
C34 C35 C36 C31 -0.8(6)
C34 C35 C36 C40 179.5(4)
C35 C36 C40 C41 65.3(5)
C35 C36 C40 C42 -56.7(5)
C36 C31 C32 C33 -4.5(5)
C36 C31 C32 C37 175.7(3)
C37 C32 C33 C34 -177.9(4)
C43 N4 C44 C45 -75.9(4)
C43 N4 C44 C49 104.8(3)
C44 N4 C43 O2 173.1(3)
C44 C45 C46 C47 0.3(6)
C44 C45 C50 C51 -130.4(4)
C44 C45 C50 C52 104.9(5)
C44 C49 C53 C54 155.1(3)
C44 C49 C53 C55 -80.8(4)
C45 C44 C49 C48 2.7(5)
C45 C44 C49 C53 -179.7(3)
C45 C46 C47 C48 1.9(6)
C46 C45 C50 C51 49.4(6)
C46 C45 C50 C52 -75.3(5)
C46 C47 C48 C49 -1.8(6)
C47 C48 C49 C44 -0.5(5)
C47 C48 C49 C53 -178.0(3)
C48 C49 C53 C54 -27.5(5)
C48 C49 C53 C55 96.6(4)
C49 C44 C45 C46 -2.6(5)
C49 C44 C45 C50 177.2(4)
C50 C45 C46 C47 -179.5(4)
C56 N5 C57 C58 -124.4(3)
C56 N5 C57 C62 57.0(4)
C57 N5 C56 O3 -175.1(3)
C57 C58 C59 C60 -0.2(5)
C57 C58 C63 C64 -136.6(3)
C57 C58 C63 C65 99.5(4)
C57 C62 C66 C67 -117.1(3)
C57 C62 C66 C68 118.6(4)
C58 C57 C62 C61 4.7(4)
C58 C57 C62 C66 -172.3(3)
C58 C59 C60 C61 2.6(6)
C59 C58 C63 C64 46.4(4)
C59 C58 C63 C65 -77.5(4)
C59 C60 C61 C62 -1.2(6)
C60 C61 C62 C57 -2.4(5)
C60 C61 C62 C66 174.8(3)
C61 C62 C66 C67 65.8(4)
C61 C62 C66 C68 -58.4(4)
C62 C57 C58 C59 -3.5(4)
C62 C57 C58 C63 179.5(3)
C63 C58 C59 C60 176.9(3)
C69 O5 B1 O4 3.9(5)
C69 O5 B1 N3 -113.2(4)
C70 O4 B1 O5 18.0(5)
C70 O4 B1 N3 142.0(3)
C71 C69 C70 O4 -83.0(5)
C71 C69 C70 C73 160.5(5)
C71 C69 C70 C74 33.7(6)
C72 C69 C70 O4 151.3(5)
C72 C69 C70 C73 34.8(6)
C72 C69 C70 C74 -92.0(6)
C69A O5A B1A O4A -8.3(8)
C69A O5A B1A N3 102.8(7)
C70A O4A B1A O5A -14.4(8)
C70A O4A B1A N3 -133.7(6)
C72A C69A C70A O4A -156.7(10)
C72A C69A C70A C73A 82.3(13)
C72A C69A C70A C74A -42.0(12)
C71A C69A C70A O4A 81.0(9)
C71A C69A C70A C73A -40.0(11)
C71A C69A C70A C74A -164.3(8)
B1 O4 C70 C69 -31.4(5)
B1 O4 C70 C73 87.0(6)
B1 O4 C70 C74 -154.5(5)
B1 O5 C69 C70 -23.0(5)
B1 O5 C69 C71 97.0(5)
B1 O5 C69 C72 -145.9(5)
B1 N3 C30 O1 -21.2(5)
B1 N3 C31 C32 114.2(4)
B1 N3 C31 C36 -64.8(4)
B1 N3 B1A O4A 10.9(3)
B1 N3 B1A O5A -103.8(6)
B1A O4A C70A C69A 30.3(9)
B1A O4A C70A C73A 154.2(9)
B1A O4A C70A C74A -88.7(9)
B1A O5A C69A C70A 26.5(9)
B1A O5A C69A C72A 152.4(9)
B1A O5A C69A C71A -93.8(10)
B1A N3 C30 O1 35.0(5)
B1A N3 C31 C32 54.1(5)
B1A N3 C31 C36 -124.9(4)
B1A N3 B1 O4 -11.2(3)
B1A N3 B1 O5 106.3(4)
C75 C76 C77 C78 176.0(6)
C76 C77 C78 C79 -178.8(7)
C77 C78 C79 C80 -177.8(7)
C81 C82 C83 C84 175.6(13)
C82 C83 C84 C85 150(2)
C82 C83 C84 C86A -174.9(15)
C83 C84 C85 C86 49(4)
C83 C84 C86A C85A -79(3)
C85 C84 C86A C85A 23(3)
C86A C84 C85 C86 -52(3)
